data_7133589
loop_
_publ_author_name
'Kuziola, Jennifer'
'N&#xf6;thling, Nils'
'Leutzsch, Markus'
'Cornella, Josep'

_publ_section_title
;
 Synthesis and characterization of chlorotriarylbismuthonium salts.
;
_journal_issue 76
_journal_name_full 'Chemical communications (Cambridge, England)'
_journal_page_first 10532
_journal_page_last 10535
_journal_paper_doi 10.1039/d4cc03364g
_journal_volume 60
_journal_year 2024
_chemical_formula_moiety 'C27 H33 Bi Cl2'
_chemical_formula_sum 'C27 H33 Bi Cl2'
_chemical_formula_weight 637.41
_chemical_name_systematic
;
Trimesitylbismuth dichloride
;
_chemical_properties_physical none
_space_group_crystal_system triclinic
_space_group_IT_number 2
_space_group_name_Hall '-P 1'
_space_group_name_H-M_alt 'P -1'
_atom_sites_solution_hydrogens geom
_atom_sites_solution_primary dual
_atom_sites_solution_secondary difmap
_audit_block_code 15098
_audit_block_doi 10.5517/ccdc.csd.cc2h2zxh
_audit_creation_date 2023-06-27
_audit_creation_method
;
Olex2 1.5
(compiled 2023.08.24 svn.re1ec1418 for OlexSys, GUI svn.r6817)
;
_audit_update_record
;
2023-09-22 deposited with the CCDC.	2024-08-26 downloaded from the CCDC.
;
_cell_angle_alpha 110.973(4)
_cell_angle_beta 97.457(4)
_cell_angle_gamma 95.362(4)
_cell_formula_units_Z 4
_cell_length_a 8.7522(10)
_cell_length_b 16.9260(19)
_cell_length_c 18.920(2)
_cell_measurement_reflns_used 9738
_cell_measurement_temperature 100(2)
_cell_measurement_theta_max 35.54
_cell_measurement_theta_min 2.37
_cell_volume 2565.2(5)
_computing_cell_refinement 'SAINT software (Bruker AXS, 2004)'
_computing_data_collection 'APEX3 (Bruker AXS, 2005-2017)'
_computing_data_reduction 'SAINT software (Bruker AXS, 2004)'
_computing_molecular_graphics 'DIAMOND (Crystal Impact GbR, 1997-2014)'
_computing_publication_material 'Olex2 1.5 (Dolomanov et al., 2009)'
_computing_structure_refinement 'SHELXL (G. M. Sheldrick, 2015)'
_computing_structure_solution 'SHELXT (G. M. Sheldrick, 2015)'
_diffrn_ambient_temperature 100(2)
_diffrn_detector_area_resol_mean 66.67
_diffrn_measured_fraction_theta_full 1.000
_diffrn_measured_fraction_theta_max 1.000
_diffrn_measurement_device_type 'Bruker-AXS Kappa Mach3 APEX-II'
_diffrn_measurement_method 'CCD \f- and \w-scans'
_diffrn_radiation_monochromator 'Incoatec Helios mirrors'
_diffrn_radiation_source 1\mS
_diffrn_radiation_type Mo-K\a
_diffrn_radiation_wavelength 0.71073
_diffrn_reflns_av_R_equivalents 0.0452
_diffrn_reflns_av_unetI/netI 0.0389
_diffrn_reflns_Laue_measured_fraction_full 1.000
_diffrn_reflns_Laue_measured_fraction_max 1.000
_diffrn_reflns_limit_h_max 12
_diffrn_reflns_limit_h_min -12
_diffrn_reflns_limit_k_max 24
_diffrn_reflns_limit_k_min -24
_diffrn_reflns_limit_l_max 27
_diffrn_reflns_limit_l_min -27
_diffrn_reflns_number 80609
_diffrn_reflns_point_group_measured_fraction_full 1.000
_diffrn_reflns_point_group_measured_fraction_max 1.000
_diffrn_reflns_theta_full 25.242
_diffrn_reflns_theta_max 30.505
_diffrn_reflns_theta_min 1.303
_diffrn_source_current 0.0
_diffrn_source_power 0.0
_diffrn_source_voltage 0.0
_diffrn_standards_number 0
_exptl_absorpt_coefficient_mu 7.093
_exptl_absorpt_correction_T_max 0.73960
_exptl_absorpt_correction_T_min 0.37248
_exptl_absorpt_correction_type gaussian
_exptl_absorpt_process_details 'SADABS (Bruker AXS, 2012)'
_exptl_crystal_colour colourless
_exptl_crystal_colour_primary colourless
_exptl_crystal_density_diffrn 1.650
_exptl_crystal_description plate
_exptl_crystal_F_000 1248
_exptl_crystal_recrystallization_method 'Re-crystallisation from solvent:  dichloromethane, pentane'
_exptl_crystal_size_max 0.197
_exptl_crystal_size_mid 0.11
_exptl_crystal_size_min 0.052
_refine_diff_density_max 2.351
_refine_diff_density_min -1.569
_refine_diff_density_rms 0.160
_refine_ls_extinction_method none
_refine_ls_goodness_of_fit_ref 1.078
_refine_ls_hydrogen_treatment constr
_refine_ls_matrix_type full
_refine_ls_number_parameters 559
_refine_ls_number_reflns 15659
_refine_ls_number_restraints 0
_refine_ls_restrained_S_all 1.078
_refine_ls_R_factor_all 0.0341
_refine_ls_R_factor_gt 0.0269
_refine_ls_shift/su_max 0.002
_refine_ls_shift/su_mean 0.000
_refine_ls_structure_factor_coef Fsqd
_refine_ls_weighting_details 'w=1/[\s^2^(Fo^2^)+(0.0278P)^2^+2.6926P] where P=(Fo^2^+2Fc^2^)/3'
_refine_ls_weighting_scheme calc
_refine_ls_wR_factor_gt 0.0664
_refine_ls_wR_factor_ref 0.0689
_reflns_Friedel_coverage 0.000
_reflns_number_gt 13657
_reflns_number_total 15659
_reflns_threshold_expression 'I > 2\s(I)'
_cod_data_source_file d4cc03364g2.cif
_cod_data_source_block 15098sadabs
_cod_depositor_comments 'Adding full bibliography for 7133586--7133592.cif.'
_cod_database_code 7133589
_shelx_shelxl_version_number 2019/3
_shelx_space_group_comment
;
The symmetry employed for this shelxl refinement is uniquely defined
by the following loop, which should always be used as a source of
symmetry information in preference to the above space-group names.
They are only intended as comments.
;
_shelx_estimated_absorpt_t_max 0.709
_shelx_estimated_absorpt_t_min 0.336
_olex2_refinement_description
;
1. Fixed Uiso
 At 1.2 times of:
  All C(H) groups
 At 1.5 times of:
  All C(H,H,H) groups
2.a Aromatic/amide H refined with riding coordinates:
 C3(H3), C5(H5), C12(H12), C14(H14), C21(H21), C23(H23), C33(H33), C35(H35),
 C42(H42), C44(H44), C51(H51), C53(H53)
2.b Idealised Me refined as rotating group:
 C7(H7A,H7B,H7C), C8(H8A,H8B,H8C), C9(H9A,H9B,H9C), C16(H16A,H16B,H16C),
 C17(H17A,H17B,H17C), C18(H18A,H18B,H18C), C25(H25A,H25B,H25C), C26(H26A,H26B,
 H26C), C27(H27A,H27B,H27C), C37(H37A,H37B,H37C), C38(H38A,H38B,H38C), C39(H39A,
 H39B,H39C), C46(H46A,H46B,H46C), C47(H47A,H47B,H47C), C48(H48A,H48B,H48C),
 C55(H55A,H55B,H55C), C56(H56A,H56B,H56C), C57(H57A,H57B,H57C)
;
_olex2_submission_special_instructions 'No special instructions were received'

loop_
_space_group_symop_operation_xyz
'x, y, z'
'-x, -y, -z'

loop_
_atom_site_label
_atom_site_type_symbol
_atom_site_fract_x
_atom_site_fract_y
_atom_site_fract_z
_atom_site_U_iso_or_equiv
_atom_site_adp_type
_atom_site_occupancy
_atom_site_site_symmetry_order
_atom_site_calc_flag
_atom_site_refinement_flags_posn
_atom_site_refinement_flags_adp
_atom_site_refinement_flags_occupancy
_atom_site_disorder_assembly
_atom_site_disorder_group
Bi1 Bi 0.36885(2) 0.38739(2) 0.77316(2) 0.01585(3) Uani 1 1 d . . . . .
Cl1 Cl 0.22079(9) 0.49718(4) 0.86283(4) 0.02602(15) Uani 1 1 d . . . . .
Cl2 Cl 0.53641(9) 0.28564(5) 0.68872(4) 0.02440(14) Uani 1 1 d . . . . .
C1 C 0.5840(3) 0.48423(17) 0.82448(15) 0.0195(6) Uani 1 1 d . . . . .
C2 C 0.7124(3) 0.46319(17) 0.86199(15) 0.0190(5) Uani 1 1 d . . . . .
C3 C 0.8433(3) 0.5254(2) 0.89399(17) 0.0240(6) Uani 1 1 d . . . . .
H3 H 0.932136 0.512962 0.920348 0.029 Uiso 1 1 calc R U . . .
C4 C 0.8484(4) 0.60518(19) 0.88866(18) 0.0271(7) Uani 1 1 d . . . . .
C5 C 0.7189(4) 0.62335(19) 0.85112(18) 0.0258(6) Uani 1 1 d . . . . .
H5 H 0.722322 0.677883 0.847228 0.031 Uiso 1 1 calc R U . . .
C6 C 0.5826(3) 0.56395(18) 0.81855(16) 0.0214(6) Uani 1 1 d . . . . .
C7 C 0.7208(4) 0.37925(19) 0.87190(17) 0.0236(6) Uani 1 1 d . . . . .
H7A H 0.619936 0.342175 0.849865 0.035 Uiso 1 1 calc R U . . .
H7B H 0.746067 0.389572 0.926764 0.035 Uiso 1 1 calc R U . . .
H7C H 0.801788 0.351358 0.845515 0.035 Uiso 1 1 calc R U . . .
C8 C 0.9942(4) 0.6702(2) 0.9236(2) 0.0376(8) Uani 1 1 d . . . . .
H8A H 1.019096 0.682145 0.978792 0.056 Uiso 1 1 calc R U . . .
H8B H 0.977406 0.723201 0.915853 0.056 Uiso 1 1 calc R U . . .
H8C H 1.080972 0.647583 0.898860 0.056 Uiso 1 1 calc R U . . .
C9 C 0.4471(4) 0.59235(19) 0.78152(19) 0.0273(7) Uani 1 1 d . . . . .
H9A H 0.377275 0.542070 0.743934 0.041 Uiso 1 1 calc R U . . .
H9B H 0.485623 0.628855 0.755467 0.041 Uiso 1 1 calc R U . . .
H9C H 0.390205 0.624639 0.821006 0.041 Uiso 1 1 calc R U . . .
C10 C 0.2072(4) 0.37709(19) 0.66738(16) 0.0220(6) Uani 1 1 d . . . . .
C11 C 0.2684(4) 0.39149(19) 0.60775(17) 0.0246(6) Uani 1 1 d . . . . .
C12 C 0.1650(4) 0.3738(2) 0.53946(19) 0.0327(7) Uani 1 1 d . . . . .
H12 H 0.203158 0.384274 0.498363 0.039 Uiso 1 1 calc R U . . .
C13 C 0.0088(5) 0.3417(3) 0.5293(2) 0.0395(8) Uani 1 1 d . . . . .
C14 C -0.0477(4) 0.3313(2) 0.5907(2) 0.0323(7) Uani 1 1 d . . . . .
H14 H -0.155362 0.311178 0.584821 0.039 Uiso 1 1 calc R U . . .
C15 C 0.0482(4) 0.34934(19) 0.66103(18) 0.0245(6) Uani 1 1 d . . . . .
C16 C 0.4369(4) 0.4231(2) 0.61068(19) 0.0300(7) Uani 1 1 d . . . . .
H16A H 0.492048 0.444911 0.664001 0.045 Uiso 1 1 calc R U . . .
H16B H 0.442980 0.469106 0.590687 0.045 Uiso 1 1 calc R U . . .
H16C H 0.485287 0.375851 0.579265 0.045 Uiso 1 1 calc R U . . .
C17 C -0.0977(6) 0.3186(4) 0.4529(3) 0.0636(14) Uani 1 1 d . . . . .
H17A H -0.125132 0.370939 0.446857 0.095 Uiso 1 1 calc R U . . .
H17B H -0.192796 0.281946 0.451208 0.095 Uiso 1 1 calc R U . . .
H17C H -0.044317 0.287939 0.411106 0.095 Uiso 1 1 calc R U . . .
C18 C -0.0296(4) 0.3390(2) 0.72480(19) 0.0280(7) Uani 1 1 d . . . . .
H18A H 0.041061 0.317942 0.756271 0.042 Uiso 1 1 calc R U . . .
H18B H -0.125852 0.297844 0.702401 0.042 Uiso 1 1 calc R U . . .
H18C H -0.054269 0.394358 0.757009 0.042 Uiso 1 1 calc R U . . .
C19 C 0.2987(3) 0.29138(16) 0.82326(16) 0.0176(5) Uani 1 1 d . . . . .
C20 C 0.2177(3) 0.21120(17) 0.77352(16) 0.0210(6) Uani 1 1 d . . . . .
C21 C 0.1512(4) 0.15855(18) 0.80708(18) 0.0252(6) Uani 1 1 d . . . . .
H21 H 0.093730 0.104346 0.774577 0.030 Uiso 1 1 calc R U . . .
C22 C 0.1655(4) 0.18208(19) 0.88581(19) 0.0260(6) Uani 1 1 d . . . . .
C23 C 0.2546(4) 0.25968(19) 0.93257(18) 0.0243(6) Uani 1 1 d . . . . .
H23 H 0.271022 0.274853 0.986710 0.029 Uiso 1 1 calc R U . . .
C24 C 0.3212(3) 0.31646(17) 0.90269(16) 0.0196(5) Uani 1 1 d . . . . .
C25 C 0.1995(4) 0.17575(19) 0.68725(17) 0.0270(7) Uani 1 1 d . . . . .
H25A H 0.183832 0.221557 0.668061 0.041 Uiso 1 1 calc R U . . .
H25B H 0.109259 0.130328 0.665433 0.041 Uiso 1 1 calc R U . . .
H25C H 0.293681 0.152261 0.672055 0.041 Uiso 1 1 calc R U . . .
C26 C 0.0886(5) 0.1231(2) 0.9190(2) 0.0394(9) Uani 1 1 d . . . . .
H26A H -0.021739 0.105908 0.895158 0.059 Uiso 1 1 calc R U . . .
H26B H 0.097376 0.152842 0.974607 0.059 Uiso 1 1 calc R U . . .
H26C H 0.140121 0.072114 0.908628 0.059 Uiso 1 1 calc R U . . .
C27 C 0.4091(4) 0.40014(19) 0.95994(17) 0.0245(6) Uani 1 1 d . . . . .
H27A H 0.460468 0.431705 0.932865 0.037 Uiso 1 1 calc R U . . .
H27B H 0.487867 0.389315 0.995825 0.037 Uiso 1 1 calc R U . . .
H27C H 0.336539 0.434035 0.988510 0.037 Uiso 1 1 calc R U . . .
Bi2 Bi 0.63977(2) -0.10686(2) 0.73003(2) 0.01850(3) Uani 1 1 d . . . . .
Cl3 Cl 0.87767(9) -0.03303(5) 0.69654(5) 0.02793(16) Uani 1 1 d . . . . .
Cl4 Cl 0.41152(10) -0.18544(5) 0.76931(5) 0.03263(17) Uani 1 1 d . . . . .
C31 C 0.6539(4) 0.00824(19) 0.83830(17) 0.0252(6) Uani 1 1 d . . . . .
C32 C 0.6680(4) -0.0021(2) 0.90850(18) 0.0270(6) Uani 1 1 d . . . . .
C33 C 0.6587(4) 0.0691(2) 0.97341(18) 0.0298(7) Uani 1 1 d . . . . .
H33 H 0.668155 0.063545 1.021938 0.036 Uiso 1 1 calc R U . . .
C34 C 0.6360(4) 0.1474(2) 0.96967(19) 0.0297(7) Uani 1 1 d . . . . .
C35 C 0.6281(4) 0.1551(2) 0.89885(19) 0.0301(7) Uani 1 1 d . . . . .
H35 H 0.615408 0.208955 0.895841 0.036 Uiso 1 1 calc R U . . .
C36 C 0.6379(4) 0.08724(19) 0.83199(18) 0.0264(6) Uani 1 1 d . . . . .
C37 C 0.6984(5) -0.0824(2) 0.9205(2) 0.0357(8) Uani 1 1 d . . . . .
H37A H 0.685640 -0.129634 0.870539 0.054 Uiso 1 1 calc R U . . .
H37B H 0.624365 -0.095967 0.950680 0.054 Uiso 1 1 calc R U . . .
H37C H 0.804992 -0.074135 0.948157 0.054 Uiso 1 1 calc R U . . .
C38 C 0.6184(4) 0.2220(2) 1.0393(2) 0.0357(8) Uani 1 1 d . . . . .
H38A H 0.507570 0.222868 1.042154 0.054 Uiso 1 1 calc R U . . .
H38B H 0.663377 0.275317 1.035532 0.054 Uiso 1 1 calc R U . . .
H38C H 0.672818 0.216560 1.085567 0.054 Uiso 1 1 calc R U . . .
C39 C 0.6350(5) 0.1059(2) 0.7599(2) 0.0362(8) Uani 1 1 d . . . . .
H39A H 0.741551 0.124857 0.755648 0.054 Uiso 1 1 calc R U . . .
H39B H 0.571357 0.151047 0.761924 0.054 Uiso 1 1 calc R U . . .
H39C H 0.590352 0.053931 0.715124 0.054 Uiso 1 1 calc R U . . .
C40 C 0.4898(4) -0.10612(19) 0.62587(17) 0.0226(6) Uani 1 1 d . . . . .
C41 C 0.3517(4) -0.0704(2) 0.6360(2) 0.0294(7) Uani 1 1 d . . . . .
C42 C 0.2631(4) -0.0657(2) 0.5710(2) 0.0365(8) Uani 1 1 d . . . . .
H42 H 0.168164 -0.042925 0.575794 0.044 Uiso 1 1 calc R U . . .
C43 C 0.3087(5) -0.0930(2) 0.5005(2) 0.0434(10) Uani 1 1 d . . . . .
C44 C 0.4441(5) -0.1279(2) 0.49310(19) 0.0370(9) Uani 1 1 d . . . . .
H44 H 0.474642 -0.147139 0.444068 0.044 Uiso 1 1 calc R U . . .
C45 C 0.5389(4) -0.13632(18) 0.55478(17) 0.0260(7) Uani 1 1 d . . . . .
C46 C 0.2958(5) -0.0336(3) 0.7114(2) 0.0458(10) Uani 1 1 d . . . . .
H46A H 0.359149 -0.048006 0.750419 0.069 Uiso 1 1 calc R U . . .
H46B H 0.186395 -0.057670 0.705269 0.069 Uiso 1 1 calc R U . . .
H46C H 0.305350 0.028738 0.727517 0.069 Uiso 1 1 calc R U . . .
C47 C 0.2131(7) -0.0847(3) 0.4320(3) 0.0714(17) Uani 1 1 d . . . . .
H47A H 0.105618 -0.080265 0.440548 0.107 Uiso 1 1 calc R U . . .
H47B H 0.213771 -0.135252 0.385900 0.107 Uiso 1 1 calc R U . . .
H47C H 0.257652 -0.033299 0.424974 0.107 Uiso 1 1 calc R U . . .
C48 C 0.6822(4) -0.1760(2) 0.5388(2) 0.0324(7) Uani 1 1 d . . . . .
H48A H 0.764236 -0.133324 0.537395 0.049 Uiso 1 1 calc R U . . .
H48B H 0.658762 -0.224173 0.489157 0.049 Uiso 1 1 calc R U . . .
H48C H 0.717777 -0.196614 0.579500 0.049 Uiso 1 1 calc R U . . .
C49 C 0.7641(3) -0.21893(18) 0.72045(17) 0.0217(6) Uani 1 1 d . . . . .
C50 C 0.6906(4) -0.29993(19) 0.66892(17) 0.0236(6) Uani 1 1 d . . . . .
C51 C 0.7715(4) -0.3687(2) 0.66345(19) 0.0287(7) Uani 1 1 d . . . . .
H51 H 0.724173 -0.424516 0.629279 0.034 Uiso 1 1 calc R U . . .
C52 C 0.9178(4) -0.3584(2) 0.7060(2) 0.0334(8) Uani 1 1 d . . . . .
C53 C 0.9860(4) -0.2770(2) 0.7552(2) 0.0300(7) Uani 1 1 d . . . . .
H53 H 1.087411 -0.269452 0.783870 0.036 Uiso 1 1 calc R U . . .
C54 C 0.9118(4) -0.2055(2) 0.76453(18) 0.0254(6) Uani 1 1 d . . . . .
C55 C 0.5328(4) -0.3190(2) 0.61895(19) 0.0282(7) Uani 1 1 d . . . . .
H55A H 0.452405 -0.331012 0.646839 0.042 Uiso 1 1 calc R U . . .
H55B H 0.529602 -0.368966 0.571820 0.042 Uiso 1 1 calc R U . . .
H55C H 0.513474 -0.269489 0.605678 0.042 Uiso 1 1 calc R U . . .
C56 C 1.0004(6) -0.4344(3) 0.6995(3) 0.0512(11) Uani 1 1 d . . . . .
H56A H 1.008667 -0.443729 0.747967 0.077 Uiso 1 1 calc R U . . .
H56B H 1.105005 -0.423446 0.688543 0.077 Uiso 1 1 calc R U . . .
H56C H 0.941145 -0.485422 0.657704 0.077 Uiso 1 1 calc R U . . .
C57 C 0.9978(4) -0.1209(2) 0.8211(2) 0.0313(7) Uani 1 1 d . . . . .
H57A H 1.091112 -0.105211 0.802662 0.047 Uiso 1 1 calc R U . . .
H57B H 1.028360 -0.125357 0.871116 0.047 Uiso 1 1 calc R U . . .
H57C H 0.929898 -0.076967 0.826577 0.047 Uiso 1 1 calc R U . . .

loop_
_atom_site_aniso_label
_atom_site_aniso_U_11
_atom_site_aniso_U_22
_atom_site_aniso_U_33
_atom_site_aniso_U_23
_atom_site_aniso_U_13
_atom_site_aniso_U_12
Bi1 0.01339(5) 0.01492(5) 0.01583(5) 0.00137(4) 0.00387(4) 0.00168(4)
Cl1 0.0233(4) 0.0215(3) 0.0307(4) 0.0033(3) 0.0126(3) 0.0068(3)
Cl2 0.0208(3) 0.0258(3) 0.0214(3) 0.0007(3) 0.0061(3) 0.0081(3)
C1 0.0189(14) 0.0188(12) 0.0162(12) 0.0008(10) 0.0073(10) -0.0017(10)
C2 0.0174(14) 0.0213(13) 0.0154(12) 0.0021(10) 0.0077(10) 0.0021(11)
C3 0.0142(14) 0.0307(15) 0.0211(14) 0.0018(11) 0.0065(11) 0.0016(12)
C4 0.0223(16) 0.0238(14) 0.0258(15) -0.0018(12) 0.0098(12) -0.0053(12)
C5 0.0273(17) 0.0185(13) 0.0286(15) 0.0031(11) 0.0137(13) -0.0003(12)
C6 0.0211(15) 0.0212(13) 0.0197(13) 0.0039(11) 0.0086(11) 0.0019(11)
C7 0.0193(15) 0.0280(15) 0.0231(14) 0.0092(12) 0.0041(11) 0.0030(12)
C8 0.0231(17) 0.0282(16) 0.049(2) 0.0006(15) 0.0104(15) -0.0055(13)
C9 0.0283(17) 0.0216(14) 0.0330(16) 0.0113(12) 0.0065(13) 0.0031(12)
C10 0.0218(15) 0.0231(13) 0.0201(13) 0.0065(11) 0.0020(11) 0.0066(11)
C11 0.0265(16) 0.0247(14) 0.0218(14) 0.0069(11) 0.0045(12) 0.0076(12)
C12 0.037(2) 0.0394(18) 0.0253(16) 0.0143(14) 0.0062(14) 0.0114(15)
C13 0.035(2) 0.050(2) 0.0329(18) 0.0167(17) -0.0030(15) 0.0115(17)
C14 0.0218(16) 0.0380(18) 0.0349(18) 0.0128(15) -0.0016(13) 0.0061(14)
C15 0.0187(15) 0.0259(14) 0.0285(15) 0.0089(12) 0.0036(12) 0.0074(12)
C16 0.0322(18) 0.0315(16) 0.0250(15) 0.0089(13) 0.0085(13) 0.0008(14)
C17 0.043(3) 0.107(4) 0.041(2) 0.034(3) -0.0116(19) 0.007(3)
C18 0.0157(15) 0.0324(16) 0.0329(16) 0.0095(13) 0.0033(12) 0.0024(12)
C19 0.0119(12) 0.0148(11) 0.0229(13) 0.0029(10) 0.0045(10) 0.0018(10)
C20 0.0180(14) 0.0157(12) 0.0233(14) 0.0011(10) 0.0002(11) 0.0028(10)
C21 0.0240(16) 0.0155(12) 0.0302(15) 0.0043(11) -0.0004(12) -0.0014(11)
C22 0.0212(15) 0.0219(14) 0.0345(17) 0.0110(12) 0.0036(13) 0.0015(12)
C23 0.0235(16) 0.0236(14) 0.0249(14) 0.0085(12) 0.0048(12) 0.0007(12)
C24 0.0159(13) 0.0188(12) 0.0209(13) 0.0034(10) 0.0048(10) 0.0007(10)
C25 0.0296(17) 0.0178(13) 0.0231(14) -0.0019(11) -0.0021(12) 0.0012(12)
C26 0.040(2) 0.0318(17) 0.048(2) 0.0217(16) 0.0014(17) -0.0062(15)
C27 0.0249(16) 0.0227(14) 0.0181(13) 0.0001(11) 0.0060(11) -0.0067(12)
Bi2 0.01667(6) 0.01784(5) 0.02098(5) 0.00737(4) 0.00177(4) 0.00429(4)
Cl3 0.0203(4) 0.0272(3) 0.0352(4) 0.0135(3) 0.0003(3) -0.0028(3)
Cl4 0.0286(4) 0.0321(4) 0.0437(5) 0.0188(3) 0.0147(3) 0.0052(3)
C31 0.0256(16) 0.0231(14) 0.0244(14) 0.0057(12) 0.0027(12) 0.0075(12)
C32 0.0252(16) 0.0294(15) 0.0256(15) 0.0095(12) 0.0028(12) 0.0060(13)
C33 0.0270(17) 0.0379(17) 0.0210(14) 0.0085(13) 0.0005(12) 0.0039(14)
C34 0.0210(16) 0.0315(16) 0.0274(16) 0.0022(13) 0.0017(12) -0.0010(13)
C35 0.0326(18) 0.0208(14) 0.0308(16) 0.0034(12) 0.0038(14) 0.0025(13)
C36 0.0289(17) 0.0232(14) 0.0246(15) 0.0055(12) 0.0036(12) 0.0073(12)
C37 0.042(2) 0.0400(19) 0.0320(18) 0.0190(15) 0.0074(15) 0.0149(16)
C38 0.0320(19) 0.0314(17) 0.0311(17) -0.0018(14) 0.0065(14) -0.0021(14)
C39 0.057(2) 0.0246(15) 0.0293(17) 0.0107(13) 0.0080(16) 0.0133(16)
C40 0.0206(15) 0.0225(13) 0.0237(14) 0.0097(11) -0.0016(11) 0.0012(11)
C41 0.0219(16) 0.0303(16) 0.0381(18) 0.0162(14) 0.0016(13) 0.0053(13)
C42 0.0279(18) 0.0320(17) 0.045(2) 0.0138(15) -0.0085(15) 0.0051(14)
C43 0.055(3) 0.0267(16) 0.0348(19) 0.0060(14) -0.0219(17) 0.0016(17)
C44 0.059(3) 0.0235(15) 0.0201(15) 0.0024(12) -0.0036(15) 0.0046(16)
C45 0.0350(18) 0.0168(13) 0.0212(14) 0.0030(11) 0.0004(12) 0.0020(12)
C46 0.034(2) 0.066(3) 0.059(3) 0.038(2) 0.0239(19) 0.029(2)
C47 0.097(4) 0.055(3) 0.043(2) 0.012(2) -0.036(3) 0.017(3)
C48 0.042(2) 0.0256(15) 0.0296(17) 0.0071(13) 0.0130(15) 0.0090(14)
C49 0.0191(14) 0.0218(13) 0.0283(15) 0.0131(12) 0.0044(11) 0.0067(11)
C50 0.0255(16) 0.0229(13) 0.0273(15) 0.0133(12) 0.0075(12) 0.0080(12)
C51 0.0387(19) 0.0204(14) 0.0309(16) 0.0108(12) 0.0103(14) 0.0120(13)
C52 0.040(2) 0.0366(18) 0.0351(18) 0.0198(15) 0.0144(15) 0.0232(16)
C53 0.0213(16) 0.0413(18) 0.0358(17) 0.0226(15) 0.0059(13) 0.0112(14)
C54 0.0193(15) 0.0319(15) 0.0296(15) 0.0164(13) 0.0047(12) 0.0063(12)
C55 0.0266(17) 0.0236(14) 0.0322(16) 0.0103(13) -0.0006(13) 0.0026(12)
C56 0.062(3) 0.046(2) 0.055(3) 0.021(2) 0.014(2) 0.038(2)
C57 0.0194(16) 0.0386(18) 0.0373(18) 0.0195(15) -0.0031(13) 0.0005(14)

loop_
_atom_type_symbol
_atom_type_description
_atom_type_scat_dispersion_real
_atom_type_scat_dispersion_imag
_atom_type_scat_source
C C 0.0033 0.0016 'International Tables Vol C Tables 4.2.6.8 and 6.1.1.4'
H H 0.0000 0.0000 'International Tables Vol C Tables 4.2.6.8 and 6.1.1.4'
Bi Bi -4.1077 10.2566 'International Tables Vol C Tables 4.2.6.8 and 6.1.1.4'
Cl Cl 0.1484 0.1585 'International Tables Vol C Tables 4.2.6.8 and 6.1.1.4'

loop_
_exptl_crystal_face_index_h
_exptl_crystal_face_index_k
_exptl_crystal_face_index_l
_exptl_crystal_face_perp_dist
1.00 0.00 0.00 0.0200
-1.00 0.00 0.00 0.0250
0.00 2.00 -1.00 0.0850
0.00 -1.00 1.00 0.0650
0.00 1.00 2.00 0.0350
0.00 -1.00 -3.00 0.0500
0.00 -1.00 2.00 0.0550

loop_
_geom_angle_atom_site_label_1
_geom_angle_atom_site_label_2
_geom_angle_atom_site_label_3
_geom_angle
_geom_angle_site_symmetry_1
_geom_angle_site_symmetry_3
_geom_angle_publ_flag
Cl1 Bi1 Cl2 175.65(2) . . ?
C1 Bi1 Cl1 87.72(7) . . ?
C1 Bi1 Cl2 87.95(7) . . ?
C1 Bi1 C10 123.31(11) . . ?
C10 Bi1 Cl1 92.46(8) . . ?
C10 Bi1 Cl2 90.26(8) . . ?
C19 Bi1 Cl1 90.54(7) . . ?
C19 Bi1 Cl2 91.43(7) . . ?
C19 Bi1 C1 122.32(10) . . ?
C19 Bi1 C10 114.36(10) . . ?
C2 C1 Bi1 118.9(2) . . ?
C2 C1 C6 122.9(3) . . ?
C6 C1 Bi1 118.1(2) . . ?
C1 C2 C7 125.7(3) . . ?
C3 C2 C1 117.2(3) . . ?
C3 C2 C7 117.1(3) . . ?
C2 C3 H3 119.0 . . ?
C4 C3 C2 122.0(3) . . ?
C4 C3 H3 119.0 . . ?
C3 C4 C8 119.9(3) . . ?
C5 C4 C3 118.9(3) . . ?
C5 C4 C8 121.2(3) . . ?
C4 C5 H5 119.0 . . ?
C4 C5 C6 122.0(3) . . ?
C6 C5 H5 119.0 . . ?
C1 C6 C5 116.9(3) . . ?
C1 C6 C9 126.0(3) . . ?
C5 C6 C9 117.1(3) . . ?
C2 C7 H7A 109.5 . . ?
C2 C7 H7B 109.5 . . ?
C2 C7 H7C 109.5 . . ?
H7A C7 H7B 109.5 . . ?
H7A C7 H7C 109.5 . . ?
H7B C7 H7C 109.5 . . ?
C4 C8 H8A 109.5 . . ?
C4 C8 H8B 109.5 . . ?
C4 C8 H8C 109.5 . . ?
H8A C8 H8B 109.5 . . ?
H8A C8 H8C 109.5 . . ?
H8B C8 H8C 109.5 . . ?
C6 C9 H9A 109.5 . . ?
C6 C9 H9B 109.5 . . ?
C6 C9 H9C 109.5 . . ?
H9A C9 H9B 109.5 . . ?
H9A C9 H9C 109.5 . . ?
H9B C9 H9C 109.5 . . ?
C11 C10 Bi1 119.4(2) . . ?
C11 C10 C15 122.2(3) . . ?
C15 C10 Bi1 118.1(2) . . ?
C10 C11 C16 125.4(3) . . ?
C12 C11 C10 117.0(3) . . ?
C12 C11 C16 117.5(3) . . ?
C11 C12 H12 118.7 . . ?
C13 C12 C11 122.6(3) . . ?
C13 C12 H12 118.7 . . ?
C12 C13 C17 121.0(4) . . ?
C14 C13 C12 118.3(3) . . ?
C14 C13 C17 120.7(4) . . ?
C13 C14 H14 118.9 . . ?
C13 C14 C15 122.1(3) . . ?
C15 C14 H14 118.9 . . ?
C10 C15 C18 125.6(3) . . ?
C14 C15 C10 117.6(3) . . ?
C14 C15 C18 116.9(3) . . ?
C11 C16 H16A 109.5 . . ?
C11 C16 H16B 109.5 . . ?
C11 C16 H16C 109.5 . . ?
H16A C16 H16B 109.5 . . ?
H16A C16 H16C 109.5 . . ?
H16B C16 H16C 109.5 . . ?
C13 C17 H17A 109.5 . . ?
C13 C17 H17B 109.5 . . ?
C13 C17 H17C 109.5 . . ?
H17A C17 H17B 109.5 . . ?
H17A C17 H17C 109.5 . . ?
H17B C17 H17C 109.5 . . ?
C15 C18 H18A 109.5 . . ?
C15 C18 H18B 109.5 . . ?
C15 C18 H18C 109.5 . . ?
H18A C18 H18B 109.5 . . ?
H18A C18 H18C 109.5 . . ?
H18B C18 H18C 109.5 . . ?
C20 C19 Bi1 118.4(2) . . ?
C24 C19 Bi1 118.81(19) . . ?
C24 C19 C20 122.4(3) . . ?
C19 C20 C25 126.0(3) . . ?
C21 C20 C19 117.0(3) . . ?
C21 C20 C25 116.9(2) . . ?
C20 C21 H21 118.7 . . ?
C22 C21 C20 122.6(3) . . ?
C22 C21 H21 118.7 . . ?
C21 C22 C23 118.2(3) . . ?
C21 C22 C26 120.3(3) . . ?
C23 C22 C26 121.5(3) . . ?
C22 C23 H23 119.0 . . ?
C22 C23 C24 122.1(3) . . ?
C24 C23 H23 119.0 . . ?
C19 C24 C23 117.6(3) . . ?
C19 C24 C27 125.8(2) . . ?
C23 C24 C27 116.6(3) . . ?
C20 C25 H25A 109.5 . . ?
C20 C25 H25B 109.5 . . ?
C20 C25 H25C 109.5 . . ?
H25A C25 H25B 109.5 . . ?
H25A C25 H25C 109.5 . . ?
H25B C25 H25C 109.5 . . ?
C22 C26 H26A 109.5 . . ?
C22 C26 H26B 109.5 . . ?
C22 C26 H26C 109.5 . . ?
H26A C26 H26B 109.5 . . ?
H26A C26 H26C 109.5 . . ?
H26B C26 H26C 109.5 . . ?
C24 C27 H27A 109.5 . . ?
C24 C27 H27B 109.5 . . ?
C24 C27 H27C 109.5 . . ?
H27A C27 H27B 109.5 . . ?
H27A C27 H27C 109.5 . . ?
H27B C27 H27C 109.5 . . ?
Cl3 Bi2 Cl4 176.23(3) . . ?
C31 Bi2 Cl3 90.16(8) . . ?
C31 Bi2 Cl4 89.62(8) . . ?
C40 Bi2 Cl3 90.10(8) . . ?
C40 Bi2 Cl4 93.38(8) . . ?
C40 Bi2 C31 116.00(11) . . ?
C40 Bi2 C49 119.05(11) . . ?
C49 Bi2 Cl3 89.59(8) . . ?
C49 Bi2 Cl4 87.44(8) . . ?
C49 Bi2 C31 124.95(11) . . ?
C32 C31 Bi2 119.2(2) . . ?
C32 C31 C36 122.3(3) . . ?
C36 C31 Bi2 118.4(2) . . ?
C31 C32 C33 117.4(3) . . ?
C31 C32 C37 125.2(3) . . ?
C33 C32 C37 117.4(3) . . ?
C32 C33 H33 118.8 . . ?
C34 C33 C32 122.5(3) . . ?
C34 C33 H33 118.8 . . ?
C33 C34 C35 117.8(3) . . ?
C33 C34 C38 121.8(3) . . ?
C35 C34 C38 120.4(3) . . ?
C34 C35 H35 118.6 . . ?
C34 C35 C36 122.8(3) . . ?
C36 C35 H35 118.6 . . ?
C31 C36 C39 125.9(3) . . ?
C35 C36 C31 117.1(3) . . ?
C35 C36 C39 117.0(3) . . ?
C32 C37 H37A 109.5 . . ?
C32 C37 H37B 109.5 . . ?
C32 C37 H37C 109.5 . . ?
H37A C37 H37B 109.5 . . ?
H37A C37 H37C 109.5 . . ?
H37B C37 H37C 109.5 . . ?
C34 C38 H38A 109.5 . . ?
C34 C38 H38B 109.5 . . ?
C34 C38 H38C 109.5 . . ?
H38A C38 H38B 109.5 . . ?
H38A C38 H38C 109.5 . . ?
H38B C38 H38C 109.5 . . ?
C36 C39 H39A 109.5 . . ?
C36 C39 H39B 109.5 . . ?
C36 C39 H39C 109.5 . . ?
H39A C39 H39B 109.5 . . ?
H39A C39 H39C 109.5 . . ?
H39B C39 H39C 109.5 . . ?
C41 C40 Bi2 117.4(2) . . ?
C45 C40 Bi2 119.7(2) . . ?
C45 C40 C41 122.8(3) . . ?
C40 C41 C46 125.3(3) . . ?
C42 C41 C40 116.9(3) . . ?
C42 C41 C46 117.7(3) . . ?
C41 C42 H42 118.9 . . ?
C43 C42 C41 122.2(4) . . ?
C43 C42 H42 118.9 . . ?
C42 C43 C44 119.0(3) . . ?
C42 C43 C47 121.0(4) . . ?
C44 C43 C47 120.0(4) . . ?
C43 C44 H44 118.6 . . ?
C43 C44 C45 122.8(3) . . ?
C45 C44 H44 118.6 . . ?
C40 C45 C44 116.4(3) . . ?
C40 C45 C48 126.2(3) . . ?
C44 C45 C48 117.4(3) . . ?
C41 C46 H46A 109.5 . . ?
C41 C46 H46B 109.5 . . ?
C41 C46 H46C 109.5 . . ?
H46A C46 H46B 109.5 . . ?
H46A C46 H46C 109.5 . . ?
H46B C46 H46C 109.5 . . ?
C43 C47 H47A 109.5 . . ?
C43 C47 H47B 109.5 . . ?
C43 C47 H47C 109.5 . . ?
H47A C47 H47B 109.5 . . ?
H47A C47 H47C 109.5 . . ?
H47B C47 H47C 109.5 . . ?
C45 C48 H48A 109.5 . . ?
C45 C48 H48B 109.5 . . ?
C45 C48 H48C 109.5 . . ?
H48A C48 H48B 109.5 . . ?
H48A C48 H48C 109.5 . . ?
H48B C48 H48C 109.5 . . ?
C50 C49 Bi2 118.1(2) . . ?
C54 C49 Bi2 119.2(2) . . ?
C54 C49 C50 122.7(3) . . ?
C49 C50 C55 125.6(3) . . ?
C51 C50 C49 116.9(3) . . ?
C51 C50 C55 117.5(3) . . ?
C50 C51 H51 118.8 . . ?
C52 C51 C50 122.3(3) . . ?
C52 C51 H51 118.8 . . ?
C51 C52 C56 120.8(3) . . ?
C53 C52 C51 118.5(3) . . ?
C53 C52 C56 120.7(4) . . ?
C52 C53 H53 118.7 . . ?
C52 C53 C54 122.5(3) . . ?
C54 C53 H53 118.7 . . ?
C49 C54 C57 125.8(3) . . ?
C53 C54 C49 117.1(3) . . ?
C53 C54 C57 117.1(3) . . ?
C50 C55 H55A 109.5 . . ?
C50 C55 H55B 109.5 . . ?
C50 C55 H55C 109.5 . . ?
H55A C55 H55B 109.5 . . ?
H55A C55 H55C 109.5 . . ?
H55B C55 H55C 109.5 . . ?
C52 C56 H56A 109.5 . . ?
C52 C56 H56B 109.5 . . ?
C52 C56 H56C 109.5 . . ?
H56A C56 H56B 109.5 . . ?
H56A C56 H56C 109.5 . . ?
H56B C56 H56C 109.5 . . ?
C54 C57 H57A 109.5 . . ?
C54 C57 H57B 109.5 . . ?
C54 C57 H57C 109.5 . . ?
H57A C57 H57B 109.5 . . ?
H57A C57 H57C 109.5 . . ?
H57B C57 H57C 109.5 . . ?

loop_
_geom_bond_atom_site_label_1
_geom_bond_atom_site_label_2
_geom_bond_distance
_geom_bond_site_symmetry_2
_geom_bond_publ_flag
Bi1 Cl1 2.6029(7) . ?
Bi1 Cl2 2.6037(7) . ?
Bi1 C1 2.233(3) . ?
Bi1 C10 2.237(3) . ?
Bi1 C19 2.233(3) . ?
C1 C2 1.394(4) . ?
C1 C6 1.395(4) . ?
C2 C3 1.388(4) . ?
C2 C7 1.505(4) . ?
C3 H3 0.9500 . ?
C3 C4 1.387(5) . ?
C4 C5 1.377(5) . ?
C4 C8 1.509(4) . ?
C5 H5 0.9500 . ?
C5 C6 1.399(4) . ?
C6 C9 1.503(4) . ?
C7 H7A 0.9800 . ?
C7 H7B 0.9800 . ?
C7 H7C 0.9800 . ?
C8 H8A 0.9800 . ?
C8 H8B 0.9800 . ?
C8 H8C 0.9800 . ?
C9 H9A 0.9800 . ?
C9 H9B 0.9800 . ?
C9 H9C 0.9800 . ?
C10 C11 1.396(4) . ?
C10 C15 1.403(4) . ?
C11 C12 1.395(5) . ?
C11 C16 1.509(5) . ?
C12 H12 0.9500 . ?
C12 C13 1.386(5) . ?
C13 C14 1.380(5) . ?
C13 C17 1.512(5) . ?
C14 H14 0.9500 . ?
C14 C15 1.392(4) . ?
C15 C18 1.514(4) . ?
C16 H16A 0.9800 . ?
C16 H16B 0.9800 . ?
C16 H16C 0.9800 . ?
C17 H17A 0.9800 . ?
C17 H17B 0.9800 . ?
C17 H17C 0.9800 . ?
C18 H18A 0.9800 . ?
C18 H18B 0.9800 . ?
C18 H18C 0.9800 . ?
C19 C20 1.401(4) . ?
C19 C24 1.389(4) . ?
C20 C21 1.393(4) . ?
C20 C25 1.504(4) . ?
C21 H21 0.9500 . ?
C21 C22 1.382(4) . ?
C22 C23 1.383(4) . ?
C22 C26 1.509(4) . ?
C23 H23 0.9500 . ?
C23 C24 1.397(4) . ?
C24 C27 1.501(4) . ?
C25 H25A 0.9800 . ?
C25 H25B 0.9800 . ?
C25 H25C 0.9800 . ?
C26 H26A 0.9800 . ?
C26 H26B 0.9800 . ?
C26 H26C 0.9800 . ?
C27 H27A 0.9800 . ?
C27 H27B 0.9800 . ?
C27 H27C 0.9800 . ?
Bi2 Cl3 2.5925(8) . ?
Bi2 Cl4 2.6283(8) . ?
Bi2 C31 2.245(3) . ?
Bi2 C40 2.226(3) . ?
Bi2 C49 2.237(3) . ?
C31 C32 1.392(4) . ?
C31 C36 1.403(4) . ?
C32 C33 1.397(5) . ?
C32 C37 1.498(5) . ?
C33 H33 0.9500 . ?
C33 C34 1.383(5) . ?
C34 C35 1.385(5) . ?
C34 C38 1.500(5) . ?
C35 H35 0.9500 . ?
C35 C36 1.390(4) . ?
C36 C39 1.504(4) . ?
C37 H37A 0.9800 . ?
C37 H37B 0.9800 . ?
C37 H37C 0.9800 . ?
C38 H38A 0.9800 . ?
C38 H38B 0.9800 . ?
C38 H38C 0.9800 . ?
C39 H39A 0.9800 . ?
C39 H39B 0.9800 . ?
C39 H39C 0.9800 . ?
C40 C41 1.406(5) . ?
C40 C45 1.398(4) . ?
C41 C42 1.397(5) . ?
C41 C46 1.505(5) . ?
C42 H42 0.9500 . ?
C42 C43 1.372(6) . ?
C43 C44 1.374(6) . ?
C43 C47 1.507(5) . ?
C44 H44 0.9500 . ?
C44 C45 1.400(5) . ?
C45 C48 1.492(5) . ?
C46 H46A 0.9800 . ?
C46 H46B 0.9800 . ?
C46 H46C 0.9800 . ?
C47 H47A 0.9800 . ?
C47 H47B 0.9800 . ?
C47 H47C 0.9800 . ?
C48 H48A 0.9800 . ?
C48 H48B 0.9800 . ?
C48 H48C 0.9800 . ?
C49 C50 1.400(4) . ?
C49 C54 1.396(4) . ?
C50 C51 1.398(4) . ?
C50 C55 1.506(4) . ?
C51 H51 0.9500 . ?
C51 C52 1.380(5) . ?
C52 C53 1.380(5) . ?
C52 C56 1.510(5) . ?
C53 H53 0.9500 . ?
C53 C54 1.393(5) . ?
C54 C57 1.502(5) . ?
C55 H55A 0.9800 . ?
C55 H55B 0.9800 . ?
C55 H55C 0.9800 . ?
C56 H56A 0.9800 . ?
C56 H56B 0.9800 . ?
C56 H56C 0.9800 . ?
C57 H57A 0.9800 . ?
C57 H57B 0.9800 . ?
C57 H57C 0.9800 . ?

loop_
_geom_torsion_atom_site_label_1
_geom_torsion_atom_site_label_2
_geom_torsion_atom_site_label_3
_geom_torsion_atom_site_label_4
_geom_torsion
_geom_torsion_site_symmetry_1
_geom_torsion_site_symmetry_2
_geom_torsion_site_symmetry_3
_geom_torsion_site_symmetry_4
_geom_torsion_publ_flag
Bi1 C1 C2 C3 -179.20(19) . . . . ?
Bi1 C1 C2 C7 -0.2(4) . . . . ?
Bi1 C1 C6 C5 -179.9(2) . . . . ?
Bi1 C1 C6 C9 1.1(4) . . . . ?
Bi1 C10 C11 C12 172.2(2) . . . . ?
Bi1 C10 C11 C16 -6.8(4) . . . . ?
Bi1 C10 C15 C14 -170.9(2) . . . . ?
Bi1 C10 C15 C18 10.4(4) . . . . ?
Bi1 C19 C20 C21 -168.7(2) . . . . ?
Bi1 C19 C20 C25 13.0(4) . . . . ?
Bi1 C19 C24 C23 170.2(2) . . . . ?
Bi1 C19 C24 C27 -8.8(4) . . . . ?
C1 C2 C3 C4 -0.6(4) . . . . ?
C2 C1 C6 C5 1.2(4) . . . . ?
C2 C1 C6 C9 -177.8(3) . . . . ?
C2 C3 C4 C5 0.7(4) . . . . ?
C2 C3 C4 C8 -179.2(3) . . . . ?
C3 C4 C5 C6 0.3(5) . . . . ?
C4 C5 C6 C1 -1.1(4) . . . . ?
C4 C5 C6 C9 177.9(3) . . . . ?
C6 C1 C2 C3 -0.3(4) . . . . ?
C6 C1 C2 C7 178.7(3) . . . . ?
C7 C2 C3 C4 -179.7(3) . . . . ?
C8 C4 C5 C6 -179.8(3) . . . . ?
C10 C11 C12 C13 -1.4(5) . . . . ?
C11 C10 C15 C14 3.8(5) . . . . ?
C11 C10 C15 C18 -174.9(3) . . . . ?
C11 C12 C13 C14 3.6(6) . . . . ?
C11 C12 C13 C17 -176.5(4) . . . . ?
C12 C13 C14 C15 -2.2(6) . . . . ?
C13 C14 C15 C10 -1.4(5) . . . . ?
C13 C14 C15 C18 177.4(3) . . . . ?
C15 C10 C11 C12 -2.4(5) . . . . ?
C15 C10 C11 C16 178.6(3) . . . . ?
C16 C11 C12 C13 177.7(3) . . . . ?
C17 C13 C14 C15 177.9(4) . . . . ?
C19 C20 C21 C22 -1.4(5) . . . . ?
C20 C19 C24 C23 -2.4(4) . . . . ?
C20 C19 C24 C27 178.6(3) . . . . ?
C20 C21 C22 C23 -2.5(5) . . . . ?
C20 C21 C22 C26 178.9(3) . . . . ?
C21 C22 C23 C24 4.1(5) . . . . ?
C22 C23 C24 C19 -1.8(5) . . . . ?
C22 C23 C24 C27 177.4(3) . . . . ?
C24 C19 C20 C21 3.9(4) . . . . ?
C24 C19 C20 C25 -174.4(3) . . . . ?
C25 C20 C21 C22 177.1(3) . . . . ?
C26 C22 C23 C24 -177.3(3) . . . . ?
Bi2 C31 C32 C33 -172.9(2) . . . . ?
Bi2 C31 C32 C37 9.5(5) . . . . ?
Bi2 C31 C36 C35 172.4(2) . . . . ?
Bi2 C31 C36 C39 -9.5(5) . . . . ?
Bi2 C40 C41 C42 176.4(2) . . . . ?
Bi2 C40 C41 C46 -0.9(4) . . . . ?
Bi2 C40 C45 C44 -175.4(2) . . . . ?
Bi2 C40 C45 C48 4.4(4) . . . . ?
Bi2 C49 C50 C51 179.3(2) . . . . ?
Bi2 C49 C50 C55 -0.5(4) . . . . ?
Bi2 C49 C54 C53 -178.5(2) . . . . ?
Bi2 C49 C54 C57 1.5(4) . . . . ?
C31 C32 C33 C34 0.1(5) . . . . ?
C32 C31 C36 C35 -3.4(5) . . . . ?
C32 C31 C36 C39 174.7(3) . . . . ?
C32 C33 C34 C35 -2.3(5) . . . . ?
C32 C33 C34 C38 177.0(3) . . . . ?
C33 C34 C35 C36 1.7(5) . . . . ?
C34 C35 C36 C31 1.1(5) . . . . ?
C34 C35 C36 C39 -177.2(3) . . . . ?
C36 C31 C32 C33 2.8(5) . . . . ?
C36 C31 C32 C37 -174.8(3) . . . . ?
C37 C32 C33 C34 177.9(3) . . . . ?
C38 C34 C35 C36 -177.6(3) . . . . ?
C40 C41 C42 C43 -1.2(5) . . . . ?
C41 C40 C45 C44 1.1(4) . . . . ?
C41 C40 C45 C48 -179.2(3) . . . . ?
C41 C42 C43 C44 1.6(5) . . . . ?
C41 C42 C43 C47 -178.1(4) . . . . ?
C42 C43 C44 C45 -0.5(5) . . . . ?
C43 C44 C45 C40 -0.7(5) . . . . ?
C43 C44 C45 C48 179.5(3) . . . . ?
C45 C40 C41 C42 -0.1(5) . . . . ?
C45 C40 C41 C46 -177.4(3) . . . . ?
C46 C41 C42 C43 176.3(3) . . . . ?
C47 C43 C44 C45 179.2(4) . . . . ?
C49 C50 C51 C52 -0.5(5) . . . . ?
C50 C49 C54 C53 0.2(5) . . . . ?
C50 C49 C54 C57 -179.7(3) . . . . ?
C50 C51 C52 C53 -0.3(5) . . . . ?
C50 C51 C52 C56 179.0(3) . . . . ?
C51 C52 C53 C54 1.1(5) . . . . ?
C52 C53 C54 C49 -1.1(5) . . . . ?
C52 C53 C54 C57 178.8(3) . . . . ?
C54 C49 C50 C51 0.6(4) . . . . ?
C54 C49 C50 C55 -179.2(3) . . . . ?
C55 C50 C51 C52 179.3(3) . . . . ?
C56 C52 C53 C54 -178.1(3) . . . . ?
